data_7048183
loop_
_publ_author_name
'Lam, Jolie'
'Sampaolesi, Susanna'
'LaFortune, James H. W.'
'Coe, Jotham W.'
'Stephan, Douglas W.'

_publ_section_title
;
 Design considerations for chiral frustrated Lewis pairs: B/N FLPs derived
 from 3,5-bicyclic aryl piperidines.
;
_journal_issue 1
_journal_name_full 'Dalton transactions (Cambridge, England : 2003)'
_journal_page_first 133
_journal_page_last 141
_journal_paper_doi 10.1039/c8dt04070b
_journal_volume 48
_journal_year 2018
_chemical_absolute_configuration ad
_chemical_formula_moiety 'C27 H32 B F2 N'
_chemical_formula_sum 'C27 H32 B F2 N'
_chemical_formula_weight 419.34
_space_group_crystal_system orthorhombic
_space_group_IT_number 29
_space_group_name_Hall 'P 2c -2ac'
_space_group_name_H-M_alt 'P c a 21'
_symmetry_space_group_name_Hall 'P 2c -2ac'
_symmetry_space_group_name_H-M 'P c a 21'
_atom_sites_solution_hydrogens geom
_audit_creation_method SHELXL-2016/6
_audit_update_record
;
2018-09-19 deposited with the CCDC.
2018-11-21 downloaded from the CCDC.
;
_cell_angle_alpha 90
_cell_angle_beta 90
_cell_angle_gamma 90
_cell_formula_units_Z 4
_cell_length_a 25.1437(8)
_cell_length_b 10.9915(4)
_cell_length_c 7.9724(3)
_cell_measurement_reflns_used 9928
_cell_measurement_temperature 150(2)
_cell_measurement_theta_max 66.35
_cell_measurement_theta_min 3.52
_cell_volume 2203.31(13)
_computing_cell_refinement APEX2
_computing_data_collection 'APEX2 (Bruker, 2014)'
_computing_data_reduction 'SAINT (Bruker, 2014)'
_computing_molecular_graphics 'PLATON (Spek, 2009)'
_computing_publication_material 'SHELXTL (Sheldrick, 2008)'
_computing_structure_refinement 'SHELXL-2016/6 (Sheldrick, 2016)'
_computing_structure_solution 'SHELXT (Sheldrick, 2015)'
_diffrn_ambient_temperature 150(2)
_diffrn_measured_fraction_theta_full 0.987
_diffrn_measured_fraction_theta_max 0.987
_diffrn_measurement_device_type 'Bruker Kappa APEX-DUO CCD'
_diffrn_measurement_method '\f and \w scans'
_diffrn_radiation_type CuK\a
_diffrn_radiation_wavelength 1.54178
_diffrn_reflns_av_R_equivalents 0.0464
_diffrn_reflns_av_unetI/netI 0.0220
_diffrn_reflns_Laue_measured_fraction_full 0.987
_diffrn_reflns_Laue_measured_fraction_max 0.987
_diffrn_reflns_limit_h_max 29
_diffrn_reflns_limit_h_min -29
_diffrn_reflns_limit_k_max 12
_diffrn_reflns_limit_k_min -13
_diffrn_reflns_limit_l_max 9
_diffrn_reflns_limit_l_min -9
_diffrn_reflns_number 46674
_diffrn_reflns_point_group_measured_fraction_full 0.982
_diffrn_reflns_point_group_measured_fraction_max 0.981
_diffrn_reflns_theta_full 67.343
_diffrn_reflns_theta_max 67.343
_diffrn_reflns_theta_min 3.516
_diffrn_source 'Bruker ImuS with multi-layer optics'
_exptl_absorpt_coefficient_mu 0.664
_exptl_absorpt_correction_T_max 0.7529
_exptl_absorpt_correction_T_min 0.6757
_exptl_absorpt_correction_type multi-scan
_exptl_absorpt_process_details 'SADABS (Bruker, 2014)'
_exptl_crystal_colour colourless
_exptl_crystal_density_diffrn 1.264
_exptl_crystal_description plate
_exptl_crystal_F_000 896
_exptl_crystal_size_max 0.170
_exptl_crystal_size_mid 0.090
_exptl_crystal_size_min 0.030
_refine_diff_density_max 0.269
_refine_diff_density_min -0.219
_refine_diff_density_rms 0.037
_refine_ls_abs_structure_details
; 
 Flack x determined using 1645 quotients [(I+)-(I-)]/[(I+)+(I-)] 
 (Parsons, Flack and Wagner, Acta Cryst. B69 (2013) 249-259). 
;
_refine_ls_abs_structure_Flack 0.03(4)
_refine_ls_extinction_method none
_refine_ls_goodness_of_fit_ref 1.036
_refine_ls_hydrogen_treatment constr
_refine_ls_matrix_type full
_refine_ls_number_parameters 280
_refine_ls_number_reflns 3881
_refine_ls_number_restraints 1
_refine_ls_restrained_S_all 1.036
_refine_ls_R_factor_all 0.0367
_refine_ls_R_factor_gt 0.0347
_refine_ls_shift/su_max 0.000
_refine_ls_shift/su_mean 0.000
_refine_ls_structure_factor_coef Fsqd
_refine_ls_weighting_details 'w=1/[\s^2^(Fo^2^)+(0.0595P)^2^+0.4738P] where P=(Fo^2^+2Fc^2^)/3'
_refine_ls_weighting_scheme calc
_refine_ls_wR_factor_gt 0.0936
_refine_ls_wR_factor_ref 0.0960
_reflns_Friedel_coverage 0.841
_reflns_Friedel_fraction_full 0.975
_reflns_Friedel_fraction_max 0.975
_reflns_number_gt 3712
_reflns_number_total 3881
_reflns_threshold_expression 'I > 2\s(I)'
_cod_data_source_file c8dt04070b2.cif
_cod_data_source_block d18140a_a
_cod_depositor_comments 'Adding full bibliography for 7048182--7048184.cif.'
_cod_database_code 7048183
_shelx_shelxl_version_number 2016/6
_shelx_space_group_comment
; 
The symmetry employed for this shelxl refinement is uniquely defined 
by the following loop, which should always be used as a source of 
symmetry information in preference to the above space-group names. 
They are only intended as comments. 
;
_shelx_estimated_absorpt_t_min 0.895
_shelx_estimated_absorpt_t_max 0.980

loop_
_space_group_symop_operation_xyz
'x, y, z'
'-x, -y, z+1/2'
'x+1/2, -y, z'
'-x+1/2, y, z+1/2'

loop_
_atom_site_label
_atom_site_type_symbol
_atom_site_fract_x
_atom_site_fract_y
_atom_site_fract_z
_atom_site_U_iso_or_equiv
_atom_site_adp_type
_atom_site_occupancy
_atom_site_site_symmetry_order
_atom_site_calc_flag
_atom_site_refinement_flags_posn
_atom_site_refinement_flags_adp
F1 F 0.75805(6) 0.41828(12) 0.5086(2) 0.0400(4) Uani 1 1 d . .
F2 F 0.83700(5) 0.55357(14) 0.6279(2) 0.0436(4) Uani 1 1 d . .
N1 N 0.66904(8) 0.92052(17) 0.5394(2) 0.0270(4) Uani 1 1 d . .
C1 C 0.55170(11) 0.2349(3) 0.7666(4) 0.0494(7) Uani 1 1 d . .
H1A H 0.577684 0.225104 0.860579 0.059 Uiso 1 1 calc R U
C2 C 0.54838(14) 0.1165(3) 0.6687(6) 0.0685(11) Uani 1 1 d . .
H2A H 0.584852 0.091959 0.636447 0.082 Uiso 1 1 calc R U
H2B H 0.534079 0.052693 0.743826 0.082 Uiso 1 1 calc R U
C3 C 0.51488(17) 0.1208(3) 0.5141(7) 0.0770(12) Uani 1 1 d . .
H3A H 0.476965 0.121540 0.547568 0.092 Uiso 1 1 calc R U
H3B H 0.521148 0.045703 0.448399 0.092 Uiso 1 1 calc R U
C4 C 0.52568(17) 0.2314(4) 0.4011(5) 0.0750(12) Uani 1 1 d . .
H4A H 0.495812 0.239876 0.321063 0.090 Uiso 1 1 calc R U
H4B H 0.558269 0.215457 0.334988 0.090 Uiso 1 1 calc R U
C5 C 0.53275(11) 0.3544(3) 0.4960(4) 0.0510(8) Uani 1 1 d . .
H5A H 0.547325 0.416926 0.417221 0.061 Uiso 1 1 calc R U
C6 C 0.48084(15) 0.4018(3) 0.5740(5) 0.0574(8) Uani 1 1 d . .
H6A H 0.487508 0.483597 0.621419 0.069 Uiso 1 1 calc R U
H6B H 0.454038 0.410790 0.483862 0.069 Uiso 1 1 calc R U
C7 C 0.45791(12) 0.3221(3) 0.7096(5) 0.0565(8) Uani 1 1 d . .
H7A H 0.440818 0.250706 0.656444 0.068 Uiso 1 1 calc R U
H7B H 0.429853 0.368216 0.769188 0.068 Uiso 1 1 calc R U
C8 C 0.49826(14) 0.2771(3) 0.8378(5) 0.0564(8) Uani 1 1 d . .
H8A H 0.482217 0.208601 0.900569 0.068 Uiso 1 1 calc R U
H8B H 0.505041 0.343429 0.919047 0.068 Uiso 1 1 calc R U
C9 C 0.62739(10) 0.3982(2) 0.6684(4) 0.0383(6) Uani 1 1 d . .
H9A H 0.624481 0.446056 0.773217 0.046 Uiso 1 1 calc R U
H9B H 0.654764 0.334951 0.687765 0.046 Uiso 1 1 calc R U
C10 C 0.64811(10) 0.4831(2) 0.5316(3) 0.0331(5) Uani 1 1 d . .
H10A H 0.660551 0.433923 0.435227 0.040 Uiso 1 1 calc R U
H10B H 0.618666 0.535559 0.492042 0.040 Uiso 1 1 calc R U
C11 C 0.69276(9) 0.5615(2) 0.5923(3) 0.0267(5) Uani 1 1 d . .
C12 C 0.74550(9) 0.5255(2) 0.5830(3) 0.0289(5) Uani 1 1 d . .
C13 C 0.78634(9) 0.5958(2) 0.6462(3) 0.0322(5) Uani 1 1 d . .
C14 C 0.77722(9) 0.7048(2) 0.7263(3) 0.0314(5) Uani 1 1 d . .
H14A H 0.805565 0.752778 0.769228 0.038 Uiso 1 1 calc R U
C15 C 0.72478(9) 0.7410(2) 0.7412(3) 0.0281(5) Uani 1 1 d . .
C16 C 0.68363(9) 0.6725(2) 0.6724(3) 0.0262(5) Uani 1 1 d . .
C17 C 0.63225(9) 0.7424(2) 0.6972(3) 0.0289(5) Uani 1 1 d . .
H17A H 0.600928 0.687098 0.709903 0.035 Uiso 1 1 calc R U
C18 C 0.62461(9) 0.8341(2) 0.5545(3) 0.0281(5) Uani 1 1 d . .
H18A H 0.620736 0.789280 0.447415 0.034 Uiso 1 1 calc R U
H18B H 0.591306 0.880015 0.573889 0.034 Uiso 1 1 calc R U
C19 C 0.69856(10) 0.9570(2) 0.6907(3) 0.0321(5) Uani 1 1 d . .
H19A H 0.681035 1.028653 0.741701 0.038 Uiso 1 1 calc R U
H19B H 0.735117 0.980975 0.658590 0.038 Uiso 1 1 calc R U
C20 C 0.70128(11) 0.8547(2) 0.8199(3) 0.0330(5) Uani 1 1 d . .
H20A H 0.720814 0.879739 0.923503 0.040 Uiso 1 1 calc R U
C21 C 0.64417(11) 0.8126(3) 0.8582(3) 0.0369(6) Uani 1 1 d . .
H21A H 0.642723 0.759445 0.958351 0.044 Uiso 1 1 calc R U
H21B H 0.619695 0.882297 0.873479 0.044 Uiso 1 1 calc R U
C22 C 0.66642(9) 1.0061(2) 0.4096(3) 0.0264(5) Uani 1 1 d . .
C23 C 0.69867(10) 1.1110(2) 0.4108(3) 0.0314(5) Uani 1 1 d . .
H23A H 0.721501 1.125811 0.503533 0.038 Uiso 1 1 calc R U
C24 C 0.69749(11) 1.1928(2) 0.2784(3) 0.0346(6) Uani 1 1 d . .
H24A H 0.719990 1.262223 0.281176 0.041 Uiso 1 1 calc R U
C25 C 0.66416(11) 1.1753(2) 0.1422(3) 0.0376(6) Uani 1 1 d . .
H25A H 0.663612 1.231516 0.051743 0.045 Uiso 1 1 calc R U
C26 C 0.63177(11) 1.0739(2) 0.1414(3) 0.0384(6) Uani 1 1 d . .
H26A H 0.608417 1.061039 0.049463 0.046 Uiso 1 1 calc R U
C27 C 0.63252(10) 0.9905(2) 0.2717(3) 0.0318(5) Uani 1 1 d . .
H27A H 0.609702 0.921713 0.267547 0.038 Uiso 1 1 calc R U
B1 B 0.57325(12) 0.3322(3) 0.6406(4) 0.0397(7) Uani 1 1 d . .

loop_
_atom_site_aniso_label
_atom_site_aniso_U_11
_atom_site_aniso_U_22
_atom_site_aniso_U_33
_atom_site_aniso_U_23
_atom_site_aniso_U_13
_atom_site_aniso_U_12
F1 0.0415(8) 0.0300(7) 0.0485(9) 0.0017(6) -0.0002(7) 0.0072(6)
F2 0.0245(7) 0.0512(9) 0.0552(10) 0.0107(8) -0.0021(6) 0.0059(6)
N1 0.0307(10) 0.0247(9) 0.0255(10) 0.0000(8) -0.0041(8) -0.0030(7)
C1 0.0403(15) 0.0466(16) 0.0611(18) 0.0169(14) -0.0069(14) -0.0100(12)
C2 0.061(2) 0.0469(18) 0.097(3) 0.006(2) 0.016(2) 0.0055(15)
C3 0.069(2) 0.055(2) 0.107(3) -0.039(2) 0.003(2) 0.0016(17)
C4 0.059(2) 0.104(3) 0.062(2) -0.024(2) 0.0025(18) 0.014(2)
C5 0.0386(15) 0.0679(19) 0.0464(17) 0.0153(15) -0.0043(13) -0.0130(14)
C6 0.0573(19) 0.0501(17) 0.065(2) 0.0053(16) -0.0050(16) 0.0065(15)
C7 0.0479(17) 0.0566(19) 0.065(2) -0.0002(16) 0.0143(16) 0.0126(14)
C8 0.063(2) 0.0526(18) 0.0534(17) 0.0018(16) 0.0096(16) -0.0074(15)
C9 0.0379(13) 0.0374(13) 0.0395(15) 0.0093(12) -0.0048(11) -0.0059(11)
C10 0.0332(12) 0.0299(12) 0.0361(13) 0.0034(11) -0.0033(10) -0.0038(10)
C11 0.0302(12) 0.0257(11) 0.0242(11) 0.0077(9) -0.0014(9) -0.0040(9)
C12 0.0337(12) 0.0243(11) 0.0288(12) 0.0079(10) 0.0006(10) 0.0030(10)
C13 0.0253(11) 0.0373(13) 0.0341(12) 0.0117(11) -0.0024(10) 0.0012(9)
C14 0.0299(11) 0.0355(13) 0.0288(12) 0.0096(10) -0.0079(9) -0.0078(9)
C15 0.0350(11) 0.0275(11) 0.0219(11) 0.0069(9) -0.0032(9) -0.0033(9)
C16 0.0278(11) 0.0273(11) 0.0234(11) 0.0071(9) 0.0000(9) -0.0022(9)
C17 0.0266(11) 0.0308(12) 0.0293(12) 0.0025(10) 0.0020(9) -0.0013(9)
C18 0.0261(11) 0.0272(11) 0.0311(12) -0.0001(10) -0.0007(9) 0.0004(9)
C19 0.0401(13) 0.0286(11) 0.0275(12) -0.0035(10) -0.0043(10) -0.0013(10)
C20 0.0416(13) 0.0348(13) 0.0226(11) -0.0024(10) -0.0051(10) -0.0045(11)
C21 0.0421(14) 0.0398(14) 0.0288(12) 0.0011(11) 0.0054(10) 0.0010(12)
C22 0.0308(11) 0.0223(11) 0.0260(11) -0.0014(9) 0.0025(9) 0.0029(9)
C23 0.0359(13) 0.0267(12) 0.0315(12) -0.0046(10) -0.0014(10) -0.0005(10)
C24 0.0429(14) 0.0244(12) 0.0364(13) 0.0001(10) 0.0037(11) -0.0012(10)
C25 0.0521(15) 0.0295(12) 0.0311(13) 0.0039(11) 0.0047(11) 0.0043(11)
C26 0.0506(15) 0.0336(13) 0.0309(13) 0.0016(11) -0.0075(12) 0.0053(11)
C27 0.0381(12) 0.0268(12) 0.0305(13) -0.0018(10) -0.0026(10) -0.0008(9)
B1 0.0375(15) 0.0391(16) 0.0425(16) 0.0038(14) -0.0012(14) -0.0041(12)

loop_
_atom_type_symbol
_atom_type_description
_atom_type_scat_dispersion_real
_atom_type_scat_dispersion_imag
_atom_type_scat_source
C C 0.0181 0.0091 'International Tables Vol C Tables 4.2.6.8 and 6.1.1.4'
H H 0.0000 0.0000 'International Tables Vol C Tables 4.2.6.8 and 6.1.1.4'
B B 0.0090 0.0039 'International Tables Vol C Tables 4.2.6.8 and 6.1.1.4'
N N 0.0311 0.0180 'International Tables Vol C Tables 4.2.6.8 and 6.1.1.4'
F F 0.0727 0.0534 'International Tables Vol C Tables 4.2.6.8 and 6.1.1.4'

loop_
_geom_angle_atom_site_label_1
_geom_angle_atom_site_label_2
_geom_angle_atom_site_label_3
_geom_angle
C22 N1 C19 116.52(18)
C22 N1 C18 117.27(18)
C19 N1 C18 119.47(19)
C2 C1 C8 113.7(3)
C2 C1 B1 105.9(3)
C8 C1 B1 109.6(2)
C2 C1 H1A 109.2
C8 C1 H1A 109.2
B1 C1 H1A 109.2
C3 C2 C1 115.3(3)
C3 C2 H2A 108.4
C1 C2 H2A 108.4
C3 C2 H2B 108.4
C1 C2 H2B 108.4
H2A C2 H2B 107.5
C2 C3 C4 114.1(3)
C2 C3 H3A 108.7
C4 C3 H3A 108.7
C2 C3 H3B 108.7
C4 C3 H3B 108.7
H3A C3 H3B 107.6
C3 C4 C5 115.0(3)
C3 C4 H4A 108.5
C5 C4 H4A 108.5
C3 C4 H4B 108.5
C5 C4 H4B 108.5
H4A C4 H4B 107.5
C6 C5 B1 108.0(3)
C6 C5 C4 113.1(3)
B1 C5 C4 107.3(3)
C6 C5 H5A 109.4
B1 C5 H5A 109.4
C4 C5 H5A 109.4
C7 C6 C5 114.8(3)
C7 C6 H6A 108.6
C5 C6 H6A 108.6
C7 C6 H6B 108.6
C5 C6 H6B 108.6
H6A C6 H6B 107.6
C6 C7 C8 114.6(3)
C6 C7 H7A 108.6
C8 C7 H7A 108.6
C6 C7 H7B 108.6
C8 C7 H7B 108.6
H7A C7 H7B 107.6
C7 C8 C1 115.8(3)
C7 C8 H8A 108.3
C1 C8 H8A 108.3
C7 C8 H8B 108.3
C1 C8 H8B 108.3
H8A C8 H8B 107.4
C10 C9 B1 118.7(2)
C10 C9 H9A 107.6
B1 C9 H9A 107.6
C10 C9 H9B 107.6
B1 C9 H9B 107.6
H9A C9 H9B 107.1
C11 C10 C9 112.2(2)
C11 C10 H10A 109.2
C9 C10 H10A 109.2
C11 C10 H10B 109.2
C9 C10 H10B 109.2
H10A C10 H10B 107.9
C12 C11 C16 115.6(2)
C12 C11 C10 122.4(2)
C16 C11 C10 121.9(2)
F1 C12 C13 118.2(2)
F1 C12 C11 119.6(2)
C13 C12 C11 122.2(2)
F2 C13 C14 120.1(2)
F2 C13 C12 117.8(2)
C14 C13 C12 122.2(2)
C13 C14 C15 116.7(2)
C13 C14 H14A 121.7
C15 C14 H14A 121.7
C14 C15 C16 121.3(2)
C14 C15 C20 130.1(2)
C16 C15 C20 108.6(2)
C15 C16 C11 122.1(2)
C15 C16 C17 107.9(2)
C11 C16 C17 130.0(2)
C16 C17 C21 101.4(2)
C16 C17 C18 110.09(19)
C21 C17 C18 108.45(19)
C16 C17 H17A 112.1
C21 C17 H17A 112.1
C18 C17 H17A 112.1
N1 C18 C17 112.95(19)
N1 C18 H18A 109.0
C17 C18 H18A 109.0
N1 C18 H18B 109.0
C17 C18 H18B 109.0
H18A C18 H18B 107.8
N1 C19 C20 112.02(19)
N1 C19 H19A 109.2
C20 C19 H19A 109.2
N1 C19 H19B 109.2
C20 C19 H19B 109.2
H19A C19 H19B 107.9
C15 C20 C19 110.20(19)
C15 C20 C21 101.43(19)
C19 C20 C21 108.3(2)
C15 C20 H20A 112.1
C19 C20 H20A 112.1
C21 C20 H20A 112.1
C17 C21 C20 99.65(19)
C17 C21 H21A 111.8
C20 C21 H21A 111.8
C17 C21 H21B 111.8
C20 C21 H21B 111.8
H21A C21 H21B 109.6
N1 C22 C27 121.8(2)
N1 C22 C23 121.2(2)
C27 C22 C23 117.0(2)
C24 C23 C22 120.9(2)
C24 C23 H23A 119.6
C22 C23 H23A 119.6
C25 C24 C23 121.3(2)
C25 C24 H24A 119.4
C23 C24 H24A 119.4
C26 C25 C24 118.2(2)
C26 C25 H25A 120.9
C24 C25 H25A 120.9
C25 C26 C27 121.5(2)
C25 C26 H26A 119.2
C27 C26 H26A 119.2
C26 C27 C22 121.1(2)
C26 C27 H27A 119.5
C22 C27 H27A 119.5
C5 B1 C9 127.1(3)
C5 B1 C1 110.9(2)
C9 B1 C1 122.0(3)

loop_
_geom_bond_atom_site_label_1
_geom_bond_atom_site_label_2
_geom_bond_distance
F1 C12 1.356(3)
F2 C13 1.363(3)
N1 C22 1.400(3)
N1 C19 1.472(3)
N1 C18 1.472(3)
C1 C2 1.519(5)
C1 C8 1.531(5)
C1 B1 1.564(4)
C1 H1A 1.0000
C2 C3 1.494(6)
C2 H2A 0.9900
C2 H2B 0.9900
C3 C4 1.538(7)
C3 H3A 0.9900
C3 H3B 0.9900
C4 C5 1.559(6)
C4 H4A 0.9900
C4 H4B 0.9900
C5 C6 1.536(5)
C5 B1 1.558(4)
C5 H5A 1.0000
C6 C7 1.507(5)
C6 H6A 0.9900
C6 H6B 0.9900
C7 C8 1.522(5)
C7 H7A 0.9900
C7 H7B 0.9900
C8 H8A 0.9900
C8 H8B 0.9900
C9 C10 1.527(4)
C9 B1 1.558(4)
C9 H9A 0.9900
C9 H9B 0.9900
C10 C11 1.496(3)
C10 H10A 0.9900
C10 H10B 0.9900
C11 C12 1.386(3)
C11 C16 1.396(3)
C12 C13 1.380(4)
C13 C14 1.378(4)
C14 C15 1.382(3)
C14 H14A 0.9500
C15 C16 1.393(3)
C15 C20 1.517(4)
C16 C17 1.516(3)
C17 C21 1.528(4)
C17 C18 1.532(3)
C17 H17A 1.0000
C18 H18A 0.9900
C18 H18B 0.9900
C19 C20 1.526(3)
C19 H19A 0.9900
C19 H19B 0.9900
C20 C21 1.539(4)
C20 H20A 1.0000
C21 H21A 0.9900
C21 H21B 0.9900
C22 C27 1.402(3)
C22 C23 1.409(3)
C23 C24 1.387(4)
C23 H23A 0.9500
C24 C25 1.385(4)
C24 H24A 0.9500
C25 C26 1.380(4)
C25 H25A 0.9500
C26 C27 1.386(4)
C26 H26A 0.9500
C27 H27A 0.9500

loop_
_geom_torsion_atom_site_label_1
_geom_torsion_atom_site_label_2
_geom_torsion_atom_site_label_3
_geom_torsion_atom_site_label_4
_geom_torsion
C8 C1 C2 C3 63.4(4)
B1 C1 C2 C3 -57.0(4)
C1 C2 C3 C4 47.1(4)
C2 C3 C4 C5 -42.5(5)
C3 C4 C5 C6 -70.0(4)
C3 C4 C5 B1 49.0(4)
B1 C5 C6 C7 -54.5(4)
C4 C5 C6 C7 64.1(4)
C5 C6 C7 C8 45.5(4)
C6 C7 C8 C1 -42.2(4)
C2 C1 C8 C7 -70.3(4)
B1 C1 C8 C7 48.0(4)
B1 C9 C10 C11 166.2(2)
C9 C10 C11 C12 89.1(3)
C9 C10 C11 C16 -86.5(3)
C16 C11 C12 F1 179.38(19)
C10 C11 C12 F1 3.5(3)
C16 C11 C12 C13 -1.1(3)
C10 C11 C12 C13 -176.9(2)
F1 C12 C13 F2 0.8(3)
C11 C12 C13 F2 -178.7(2)
F1 C12 C13 C14 -178.8(2)
C11 C12 C13 C14 1.6(4)
F2 C13 C14 C15 -179.5(2)
C12 C13 C14 C15 0.2(4)
C13 C14 C15 C16 -2.5(3)
C13 C14 C15 C20 -179.5(2)
C14 C15 C16 C11 3.1(3)
C20 C15 C16 C11 -179.3(2)
C14 C15 C16 C17 -175.0(2)
C20 C15 C16 C17 2.5(2)
C12 C11 C16 C15 -1.2(3)
C10 C11 C16 C15 174.6(2)
C12 C11 C16 C17 176.4(2)
C10 C11 C16 C17 -7.7(4)
C15 C16 C17 C21 -29.5(2)
C11 C16 C17 C21 152.5(2)
C15 C16 C17 C18 85.2(2)
C11 C16 C17 C18 -92.8(3)
C22 N1 C18 C17 178.37(19)
C19 N1 C18 C17 -31.4(3)
C16 C17 C18 N1 -57.5(3)
C21 C17 C18 N1 52.6(3)
C22 N1 C19 C20 -177.1(2)
C18 N1 C19 C20 32.5(3)
C14 C15 C20 C19 88.0(3)
C16 C15 C20 C19 -89.3(2)
C14 C15 C20 C21 -157.5(2)
C16 C15 C20 C21 25.2(2)
N1 C19 C20 C15 55.3(3)
N1 C19 C20 C21 -54.8(3)
C16 C17 C21 C20 43.4(2)
C18 C17 C21 C20 -72.5(2)
C15 C20 C21 C17 -41.8(2)
C19 C20 C21 C17 74.1(2)
C19 N1 C22 C27 -169.3(2)
C18 N1 C22 C27 -18.2(3)
C19 N1 C22 C23 11.8(3)
C18 N1 C22 C23 163.0(2)
N1 C22 C23 C24 177.3(2)
C27 C22 C23 C24 -1.6(3)
C22 C23 C24 C25 1.0(4)
C23 C24 C25 C26 0.2(4)
C24 C25 C26 C27 -0.6(4)
C25 C26 C27 C22 -0.1(4)
N1 C22 C27 C26 -177.7(2)
C23 C22 C27 C26 1.2(4)
C6 C5 B1 C9 -116.7(3)
C4 C5 B1 C9 121.0(3)
C6 C5 B1 C1 60.9(3)
C4 C5 B1 C1 -61.4(3)
C10 C9 B1 C5 -8.4(5)
C10 C9 B1 C1 174.3(3)
C2 C1 B1 C5 65.0(3)
C8 C1 B1 C5 -58.0(4)
C2 C1 B1 C9 -117.3(3)
C8 C1 B1 C9 119.7(3)
